data_4082476
loop_
_publ_author_name
'Drinkel, Emma E.'
'Wu, Linglin'
'Linden, Anthony'
'Dorta, Reto'

_publ_section_title
;
 Synthesis, Structure, and Catalytic Studies of Palladium and Platinum
 Bis-Sulfoxide Complexes
;
_journal_issue 3
_journal_name_full Organometallics
_journal_page_first 627
_journal_paper_doi 10.1021/om4000067
_journal_volume 33
_journal_year 2014
_chemical_absolute_configuration ad
_chemical_formula_moiety 'C34 H26 I2 O2 Pt S2, C H2 Cl2'
_chemical_formula_sum 'C35 H28 Cl2 I2 O2 Pt S2'
_chemical_formula_weight 1064.44
_chemical_name_systematic
; 
 ? 
;
_space_group_IT_number 18
_symmetry_cell_setting orthorhombic
_symmetry_Int_Tables_number 18
_symmetry_space_group_name_Hall 'P 2 2ab'
_symmetry_space_group_name_H-M 'P 21 21 2'
_atom_sites_solution_hydrogens geom
_atom_sites_solution_primary direct
_atom_sites_solution_secondary difmap
_audit_creation_date 15-Oct-2012
_audit_creation_method SHELXL-97
_cell_angle_alpha 90.00
_cell_angle_beta 90.00
_cell_angle_gamma 90.00
_cell_formula_units_Z 2
_cell_length_a 16.6646(3)
_cell_length_b 8.4729(2)
_cell_length_c 12.1747(2)
_cell_measurement_reflns_used 73508
_cell_measurement_temperature 160(1)
_cell_measurement_theta_max 30.0
_cell_measurement_theta_min 2.0
_cell_volume 1719.04(6)
_computing_cell_refinement 'DENZO-SMN (Otwinowski & Minor, 1997)'
_computing_data_collection 'COLLECT (Nonius, 2000)'
_computing_data_reduction 'DENZO-SMN and SCALEPACK (Otwinowski & Minor, 1997)'
_computing_molecular_graphics 'ORTEPII (Johnson, 1976)'
_computing_publication_material 'SHELXL97 and PLATON (Spek, 2009)'
_computing_structure_refinement 'SHELXL97 (Sheldrick, 2008)'
_computing_structure_solution 'SIR92 (Altomare et al., 1994)'
_diffrn_ambient_temperature 160(1)
_diffrn_detector '65 mm CCD camera on \k goniostat'
_diffrn_detector_area_resol_mean 9
_diffrn_measured_fraction_theta_full 0.995
_diffrn_measured_fraction_theta_max 0.995
_diffrn_measurement_device_type 'Nonius KappaCCD area-detector diffractometer'
_diffrn_measurement_method '\f and \w scans with \k offsets'
_diffrn_radiation_monochromator 'horizontally mounted graphite crystal'
_diffrn_radiation_source 'Nonius FR590 sealed tube generator'
_diffrn_radiation_type 'Mo K\a'
_diffrn_radiation_wavelength 0.71073
_diffrn_reflns_av_R_equivalents 0.0662
_diffrn_reflns_av_sigmaI/netI 0.0338
_diffrn_reflns_limit_h_max 23
_diffrn_reflns_limit_h_min -23
_diffrn_reflns_limit_k_max 11
_diffrn_reflns_limit_k_min -11
_diffrn_reflns_limit_l_max 16
_diffrn_reflns_limit_l_min -16
_diffrn_reflns_number 28776
_diffrn_reflns_theta_full 30.02
_diffrn_reflns_theta_max 30.02
_diffrn_reflns_theta_min 2.07
_diffrn_standards_decay_% 0
_diffrn_standards_number 0
_exptl_absorpt_coefficient_mu 6.168
_exptl_absorpt_correction_T_max 0.846
_exptl_absorpt_correction_T_min 0.518
_exptl_absorpt_correction_type multi-scan
_exptl_absorpt_process_details '(Blessing, 1995)'
_exptl_crystal_colour orange
_exptl_crystal_density_diffrn 2.056
_exptl_crystal_density_method 'not measured'
_exptl_crystal_description plate
_exptl_crystal_F_000 1008
_exptl_crystal_size_max 0.23
_exptl_crystal_size_mid 0.20
_exptl_crystal_size_min 0.03
_refine_diff_density_max 3.194
_refine_diff_density_min -1.540
_refine_diff_density_rms 0.149
_refine_ls_abs_structure_details 'Flack (1983)'
_refine_ls_abs_structure_Flack -0.011(7)
_refine_ls_extinction_coef 0.0017(4)
_refine_ls_extinction_expression Fc^*^=kFc[1+0.001xFc^2^\l^3^/sin(2\q)]^-1/4^
_refine_ls_extinction_method SHELXL97
_refine_ls_goodness_of_fit_ref 1.045
_refine_ls_hydrogen_treatment constr
_refine_ls_matrix_type full
_refine_ls_number_parameters 212
_refine_ls_number_reflns 4942
_refine_ls_number_restraints 7
_refine_ls_restrained_S_all 1.046
_refine_ls_R_factor_all 0.0424
_refine_ls_R_factor_gt 0.0367
_refine_ls_shift/su_max 0.001
_refine_ls_shift/su_mean 0.000
_refine_ls_structure_factor_coef Fsqd
_refine_ls_weighting_details 'w=1/[\s^2^(Fo^2^)+(0.0472P)^2^+4.6846P] where P=(Fo^2^+2Fc^2^)/3'
_refine_ls_weighting_scheme calc
_refine_ls_wR_factor_gt 0.0910
_refine_ls_wR_factor_ref 0.0944
_reflns_number_gt 4539
_reflns_number_total 4943
_reflns_threshold_expression 'I > 2\s(I)'
_cod_data_source_file om4000067_si_001.cif
_cod_data_source_block 10
_cod_original_sg_symbol_H-M 'P 21 21 2    '
_cod_database_code 4082476

loop_
_symmetry_equiv_pos_as_xyz
'x, y, z'
'-x, -y, z'
'x+1/2, -y+1/2, -z'
'-x+1/2, y+1/2, -z'

loop_
_atom_site_label
_atom_site_type_symbol
_atom_site_fract_x
_atom_site_fract_y
_atom_site_fract_z
_atom_site_U_iso_or_equiv
_atom_site_adp_type
_atom_site_occupancy
_atom_site_symmetry_multiplicity
_atom_site_calc_flag
_atom_site_refinement_flags
_atom_site_disorder_assembly
_atom_site_disorder_group
Pt1 Pt 1.0000 0.0000 0.88773(2) 0.02982(9) Uani 1 2 d S . .
I1 I 1.08108(4) 0.14208(7) 0.73581(5) 0.06711(19) Uani 1 1 d . . .
S1 S 1.04406(8) 0.18146(14) 1.00985(12) 0.0277(3) Uani 1 1 d . . .
O1 O 1.0439(2) 0.3434(5) 0.9674(4) 0.0359(9) Uani 1 1 d . . .
C1 C 0.9732(3) 0.1822(6) 1.1210(5) 0.0285(10) Uani 1 1 d . . .
C2 C 0.9164(3) 0.3064(7) 1.1157(6) 0.0363(12) Uani 1 1 d . . .
H2 H 0.9197 0.3845 1.0598 0.044 Uiso 1 1 calc R . .
C3 C 0.8572(4) 0.3114(8) 1.1922(6) 0.0412(14) Uani 1 1 d . . .
H3 H 0.8183 0.3930 1.1884 0.049 Uiso 1 1 calc R . .
C4 C 0.8519(4) 0.1984(8) 1.2775(6) 0.0407(14) Uani 1 1 d . . .
C5 C 0.7900(5) 0.2039(11) 1.3596(7) 0.056(2) Uani 1 1 d . . .
H5 H 0.7502 0.2839 1.3559 0.067 Uiso 1 1 calc R . .
C6 C 0.7874(5) 0.0983(13) 1.4411(7) 0.065(2) Uani 1 1 d . . .
H6 H 0.7478 0.1076 1.4968 0.078 Uiso 1 1 calc R . .
C7 C 0.8429(4) -0.0262(13) 1.4452(6) 0.058(2) Uani 1 1 d . . .
H7 H 0.8388 -0.1033 1.5016 0.070 Uiso 1 1 calc R . .
C8 C 0.9029(4) -0.0380(9) 1.3688(5) 0.0457(17) Uani 1 1 d . . .
H8 H 0.9405 -0.1221 1.3729 0.055 Uiso 1 1 calc R . .
C9 C 0.9089(3) 0.0758(7) 1.2831(5) 0.0343(12) Uani 1 1 d . . .
C10 C 0.9712(3) 0.0677(6) 1.2002(5) 0.0266(10) Uani 1 1 d . . .
C11 C 1.1389(3) 0.1488(6) 1.0734(5) 0.0286(10) Uani 1 1 d . . .
C12 C 1.1612(4) 0.2548(7) 1.1557(5) 0.0346(12) Uani 1 1 d . . .
H12 H 1.1251 0.3343 1.1799 0.041 Uiso 1 1 calc R . .
C13 C 1.2366(4) 0.2415(7) 1.2012(6) 0.0376(13) Uani 1 1 d . . .
H13 H 1.2525 0.3126 1.2575 0.045 Uiso 1 1 calc R . .
C14 C 1.2903(3) 0.1247(7) 1.1657(6) 0.0361(12) Uani 1 1 d . . .
C15 C 1.2667(3) 0.0227(7) 1.0831(5) 0.0342(12) Uani 1 1 d . . .
H15 H 1.3029 -0.0566 1.0588 0.041 Uiso 1 1 calc R . .
C16 C 1.1906(3) 0.0333(6) 1.0342(5) 0.0329(12) Uani 1 1 d . . .
H16 H 1.1751 -0.0358 0.9765 0.040 Uiso 1 1 calc R . .
C17 C 1.3711(4) 0.1126(9) 1.2181(7) 0.0491(16) Uani 1 1 d . . .
H171 H 1.3803 0.2052 1.2647 0.074 Uiso 1 1 calc R . .
H172 H 1.4125 0.1079 1.1610 0.074 Uiso 1 1 calc R . .
H173 H 1.3736 0.0168 1.2631 0.074 Uiso 1 1 calc R . .
Cl1A Cl 0.9191(2) 0.5509(7) 0.4516(5) 0.1076(15) Uani 0.765(8) 1 d PDU A 1
Cl1B Cl 0.9195(7) 0.423(2) 0.4643(15) 0.105(3) Uani 0.235(8) 1 d PDU A 2
C18 C 1.0000 0.5000 0.5292(18) 0.141(10) Uani 1 2 d SD . .
H181 H 0.9854 0.4101 0.5771 0.169 Uiso 0.382(4) 1 calc PR A 1
H182 H 1.0146 0.5899 0.5771 0.169 Uiso 0.382(4) 1 calc PR A 1
H183 H 1.0208 0.4158 0.5779 0.169 Uiso 0.118(4) 1 calc PR A 2
H184 H 0.9792 0.5842 0.5779 0.169 Uiso 0.118(4) 1 calc PR A 2

loop_
_atom_site_aniso_label
_atom_site_aniso_U_11
_atom_site_aniso_U_22
_atom_site_aniso_U_33
_atom_site_aniso_U_23
_atom_site_aniso_U_13
_atom_site_aniso_U_12
Pt1 0.03518(14) 0.02746(13) 0.02682(13) 0.000 0.000 0.00632(14)
I1 0.0901(4) 0.0596(3) 0.0515(3) 0.0140(2) 0.0349(3) 0.0127(3)
S1 0.0292(6) 0.0204(5) 0.0336(7) 0.0026(5) 0.0045(5) 0.0017(4)
O1 0.037(2) 0.0233(18) 0.047(2) 0.0112(17) 0.0067(18) 0.0034(16)
C1 0.030(2) 0.023(2) 0.033(3) -0.008(2) 0.004(2) -0.0010(18)
C2 0.032(3) 0.027(2) 0.050(3) -0.001(3) 0.004(3) 0.005(2)
C3 0.035(3) 0.030(3) 0.058(4) -0.005(3) 0.009(3) 0.007(2)
C4 0.037(3) 0.042(3) 0.043(3) -0.011(3) 0.009(3) -0.001(3)
C5 0.045(4) 0.069(5) 0.054(5) -0.011(4) 0.022(3) 0.008(4)
C6 0.053(4) 0.094(7) 0.047(4) -0.006(4) 0.024(4) -0.001(5)
C7 0.052(4) 0.090(7) 0.032(3) 0.009(4) 0.011(3) -0.008(4)
C8 0.043(3) 0.066(5) 0.028(3) 0.006(3) 0.002(2) -0.002(3)
C9 0.034(3) 0.038(3) 0.031(3) -0.007(2) 0.005(2) -0.007(2)
C10 0.028(2) 0.021(2) 0.031(3) -0.0040(18) 0.0011(19) 0.0018(19)
C11 0.026(2) 0.023(2) 0.036(3) -0.001(2) 0.0069(19) -0.0000(19)
C12 0.034(3) 0.028(3) 0.042(3) -0.006(2) 0.003(2) -0.000(2)
C13 0.035(3) 0.032(3) 0.046(3) -0.005(2) 0.003(3) -0.005(2)
C14 0.030(3) 0.033(3) 0.045(3) 0.007(3) 0.001(2) -0.001(2)
C15 0.032(2) 0.030(3) 0.041(3) -0.000(2) 0.008(2) 0.004(2)
C16 0.032(2) 0.030(3) 0.037(3) -0.001(2) 0.005(2) 0.001(2)
C17 0.035(3) 0.044(4) 0.068(5) -0.005(3) -0.008(3) 0.002(3)
Cl1A 0.0729(19) 0.107(3) 0.142(3) -0.018(3) -0.037(2) 0.005(2)
Cl1B 0.070(4) 0.106(5) 0.138(5) -0.029(6) -0.034(4) -0.009(5)
C18 0.093(12) 0.22(3) 0.106(14) 0.000 0.000 0.076(18)

loop_
_atom_type_symbol
_atom_type_description
_atom_type_number_in_cell
_atom_type_scat_dispersion_real
_atom_type_scat_dispersion_imag
_atom_type_scat_source
C C 70 0.0033 0.0016
; International Tables for Crystallography (1992). 
Vol. C, Tables 4.2.6.8 and 6.1.1.4
;
H H 56 0.0000 0.0000
; International Tables for Crystallography (1992). 
Vol. C, Tables 4.2.6.8 and 6.1.1.4
;
Cl Cl 4 0.1484 0.1585
; International Tables for Crystallography (1992). 
Vol. C, Tables 4.2.6.8 and 6.1.1.4
;
I I 4 -0.4742 1.8119
; International Tables for Crystallography (1992). 
Vol. C, Tables 4.2.6.8 and 6.1.1.4
;
O O 4 0.0106 0.0060
; International Tables for Crystallography (1992). 
Vol. C, Tables 4.2.6.8 and 6.1.1.4
;
Pt Pt 2 -1.7033 8.3905
; International Tables for Crystallography (1992). 
Vol. C, Tables 4.2.6.8 and 6.1.1.4
;
S S 4 0.1246 0.1234
; International Tables for Crystallography (1992). 
Vol. C, Tables 4.2.6.8 and 6.1.1.4
;

loop_
_geom_angle_atom_site_label_1
_geom_angle_atom_site_label_2
_geom_angle_atom_site_label_3
_geom_angle
_geom_angle_site_symmetry_1
_geom_angle_site_symmetry_3
S1 Pt1 S1 97.78(7) 2_755 .
S1 Pt1 I1 89.09(4) 2_755 2_755
S1 Pt1 I1 162.91(3) . 2_755
S1 Pt1 I1 162.90(3) 2_755 .
S1 Pt1 I1 89.09(4) . .
I1 Pt1 I1 88.75(3) 2_755 .
O1 S1 C11 107.5(3) . .
O1 S1 C1 105.1(2) . .
C11 S1 C1 104.9(3) . .
O1 S1 Pt1 113.8(2) . .
C11 S1 Pt1 117.91(18) . .
C1 S1 Pt1 106.48(17) . .
C10 C1 C2 122.9(5) . .
C10 C1 S1 123.0(4) . .
C2 C1 S1 114.0(4) . .
C3 C2 C1 118.5(6) . .
C3 C2 H2 120.8 . .
C1 C2 H2 120.8 . .
C2 C3 C4 121.9(6) . .
C2 C3 H3 119.0 . .
C4 C3 H3 119.0 . .
C9 C4 C3 119.4(5) . .
C9 C4 C5 118.3(7) . .
C3 C4 C5 122.3(7) . .
C6 C5 C4 121.2(8) . .
C6 C5 H5 119.4 . .
C4 C5 H5 119.4 . .
C5 C6 C7 120.5(7) . .
C5 C6 H6 119.7 . .
C7 C6 H6 119.7 . .
C8 C7 C6 120.8(8) . .
C8 C7 H7 119.6 . .
C6 C7 H7 119.6 . .
C7 C8 C9 120.0(7) . .
C7 C8 H8 120.0 . .
C9 C8 H8 120.0 . .
C4 C9 C8 119.1(6) . .
C4 C9 C10 119.0(6) . .
C8 C9 C10 121.9(6) . .
C1 C10 C9 118.3(5) . .
C1 C10 C10 121.9(4) . 2_755
C9 C10 C10 119.7(5) . 2_755
C16 C11 C12 122.3(5) . .
C16 C11 S1 120.7(4) . .
C12 C11 S1 116.6(4) . .
C13 C12 C11 118.6(6) . .
C13 C12 H12 120.7 . .
C11 C12 H12 120.7 . .
C12 C13 C14 121.0(6) . .
C12 C13 H13 119.5 . .
C14 C13 H13 119.5 . .
C15 C14 C13 118.9(6) . .
C15 C14 C17 121.6(6) . .
C13 C14 C17 119.4(6) . .
C14 C15 C16 121.7(5) . .
C14 C15 H15 119.1 . .
C16 C15 H15 119.1 . .
C11 C16 C15 117.4(5) . .
C11 C16 H16 121.3 . .
C15 C16 H16 121.3 . .
C14 C17 H171 109.5 . .
C14 C17 H172 109.5 . .
H171 C17 H172 109.5 . .
C14 C17 H173 109.5 . .
H171 C17 H173 109.5 . .
H172 C17 H173 109.5 . .
Cl1B C18 Cl1B 124.2(19) . 2_765
Cl1A C18 Cl1A 112.6(13) . 2_765
Cl1A C18 H181 109.1 . .
Cl1A C18 H182 109.1 . .
H181 C18 H182 107.8 . .
Cl1B C18 H183 106.3 . .
Cl1B C18 H184 106.3 . .
H183 C18 H184 106.4 . .

loop_
_geom_bond_atom_site_label_1
_geom_bond_atom_site_label_2
_geom_bond_distance
_geom_bond_site_symmetry_2
Pt1 S1 2.2613(14) 2_755
Pt1 S1 2.2613(14) .
Pt1 I1 2.5876(5) 2_755
Pt1 I1 2.5877(5) .
S1 O1 1.466(4) .
S1 C11 1.781(6) .
S1 C1 1.796(6) .
C1 C10 1.368(8) .
C1 C2 1.416(7) .
C2 C3 1.357(9) .
C2 H2 0.9500 .
C3 C4 1.415(10) .
C3 H3 0.9500 .
C4 C9 1.410(9) .
C4 C5 1.438(9) .
C5 C6 1.336(14) .
C5 H5 0.9500 .
C6 C7 1.404(14) .
C6 H6 0.9500 .
C7 C8 1.370(9) .
C7 H7 0.9500 .
C8 C9 1.424(9) .
C8 H8 0.9500 .
C9 C10 1.449(8) .
C10 C10 1.495(10) 2_755
C11 C16 1.389(7) .
C11 C12 1.396(8) .
C12 C13 1.379(9) .
C12 H12 0.9500 .
C13 C14 1.403(9) .
C13 H13 0.9500 .
C14 C15 1.384(9) .
C14 C17 1.494(9) .
C15 C16 1.403(8) .
C15 H15 0.9500 .
C16 H16 0.9500 .
C17 H171 0.9800 .
C17 H172 0.9800 .
C17 H173 0.9800 .
Cl1A C18 1.702(12) .
Cl1B C18 1.689(13) .
C18 H181 0.9900 .
C18 H182 0.9900 .
C18 H183 0.9900 .
C18 H184 0.9900 .

loop_
_geom_torsion_atom_site_label_1
_geom_torsion_atom_site_label_2
_geom_torsion_atom_site_label_3
_geom_torsion_atom_site_label_4
_geom_torsion
_geom_torsion_site_symmetry_1
_geom_torsion_site_symmetry_4
S1 Pt1 S1 O1 -153.7(2) 2_755 .
I1 Pt1 S1 O1 -40.8(2) 2_755 .
I1 Pt1 S1 O1 42.00(19) . .
S1 Pt1 S1 C11 79.0(2) 2_755 .
I1 Pt1 S1 C11 -168.0(2) 2_755 .
I1 Pt1 S1 C11 -85.3(2) . .
S1 Pt1 S1 C1 -38.36(19) 2_755 .
I1 Pt1 S1 C1 74.6(2) 2_755 .
I1 Pt1 S1 C1 157.4(2) . .
O1 S1 C1 C10 -161.9(5) . .
C11 S1 C1 C10 -48.7(5) . .
Pt1 S1 C1 C10 77.0(5) . .
O1 S1 C1 C2 21.6(5) . .
C11 S1 C1 C2 134.9(4) . .
Pt1 S1 C1 C2 -99.4(4) . .
C10 C1 C2 C3 -0.5(9) . .
S1 C1 C2 C3 176.0(5) . .
C1 C2 C3 C4 1.3(10) . .
C2 C3 C4 C9 -0.7(10) . .
C2 C3 C4 C5 179.2(7) . .
C9 C4 C5 C6 1.7(12) . .
C3 C4 C5 C6 -178.2(8) . .
C4 C5 C6 C7 -3.5(14) . .
C5 C6 C7 C8 3.0(15) . .
C6 C7 C8 C9 -0.8(12) . .
C3 C4 C9 C8 -179.6(6) . .
C5 C4 C9 C8 0.4(9) . .
C3 C4 C9 C10 -0.7(9) . .
C5 C4 C9 C10 179.3(6) . .
C7 C8 C9 C4 -0.9(10) . .
C7 C8 C9 C10 -179.7(7) . .
C2 C1 C10 C9 -0.9(8) . .
S1 C1 C10 C9 -177.1(4) . .
C2 C1 C10 C10 176.3(6) . 2_755
S1 C1 C10 C10 0.2(8) . 2_755
C4 C9 C10 C1 1.5(8) . .
C8 C9 C10 C1 -179.6(6) . .
C4 C9 C10 C10 -175.8(6) . 2_755
C8 C9 C10 C10 3.1(9) . 2_755
O1 S1 C11 C16 -118.1(5) . .
C1 S1 C11 C16 130.4(5) . .
Pt1 S1 C11 C16 12.2(5) . .
O1 S1 C11 C12 55.5(5) . .
C1 S1 C11 C12 -56.0(5) . .
Pt1 S1 C11 C12 -174.3(4) . .
C16 C11 C12 C13 -1.5(9) . .
S1 C11 C12 C13 -175.0(5) . .
C11 C12 C13 C14 0.2(10) . .
C12 C13 C14 C15 0.5(10) . .
C12 C13 C14 C17 -179.1(6) . .
C13 C14 C15 C16 -0.0(9) . .
C17 C14 C15 C16 179.6(6) . .
C12 C11 C16 C15 2.0(8) . .
S1 C11 C16 C15 175.2(4) . .
C14 C15 C16 C11 -1.2(9) . .
